data_2017883
loop_
_publ_author_name
'Danielraj, Paulraj'
'Varghese, Babu'
'Sankararaman, S.'

_publ_section_title
;
 2,6-Bis(1-benzyl-1<i>H</i>-1,2,3-triazol-4-yl)pyridine and its
 octahedral copper complex
;
_journal_coeditor_code FG3196
_journal_issue 12
_journal_name_full 'Acta Crystallographica Section C'
_journal_page_first m366
_journal_page_last m370
_journal_paper_doi 10.1107/S010827011004223X
_journal_volume 66
_journal_year 2010
_chemical_formula_iupac '[Cu (B F4) (C5 H5 N) (C23 H19 N7) (H2 O)] B F4'
_chemical_formula_moiety 'C28 H26 B1 Cu F4 N8 O +, B F4 -'
_chemical_formula_sum 'C28 H26 B2 Cu F8 N8 O'
_chemical_formula_weight 727.73
_chemical_name_systematic
;
aqua[2,6-bis(1-benzyl-1<i>H</i>-1,2,3-triazol-4-
yl)pyridine](pyridine)(tetrafluoroborato)copper(II) tetrafluoroborate
;
_space_group_IT_number 2
_symmetry_cell_setting triclinic
_symmetry_space_group_name_Hall '-P 1'
_symmetry_space_group_name_H-M 'P -1'
_atom_sites_solution_hydrogens geom
_atom_sites_solution_primary direct
_atom_sites_solution_secondary difmap
_audit_creation_method SHELXL97
_cell_angle_alpha 88.56(3)
_cell_angle_beta 84.76(3)
_cell_angle_gamma 87.36(3)
_cell_formula_units_Z 2
_cell_length_a 8.2990(17)
_cell_length_b 12.956(3)
_cell_length_c 14.520(3)
_cell_measurement_reflns_used 5323
_cell_measurement_temperature 173(2)
_cell_measurement_theta_max 28.1
_cell_measurement_theta_min 2.8
_cell_volume 1552.7(6)
_computing_cell_refinement
;
APEX2 (Bruker, 2004) and SAINT (Bruker, 2004)
;
_computing_data_collection 'APEX2 (Bruker, 2004)'
_computing_data_reduction
;
SAINT (Bruker, 2004) and XPREP (Bruker, 2004)
;
_computing_molecular_graphics
;
ORTEP3 (Farrugia, 1997) and PLATON (Spek, 2009)
;
_computing_publication_material 'SHELXL97 (Sheldrick, 2008)'
_computing_structure_refinement 'SHELXL97 (Sheldrick, 2008)'
_computing_structure_solution 'SIR92 (Altomare <i>et al.</i>, 1993)'
_diffrn_ambient_temperature 173(2)
_diffrn_measured_fraction_theta_full 0.964
_diffrn_measured_fraction_theta_max 0.922
_diffrn_measurement_device_type 'Bruker Kappa APEX2 CCD area-detector'
_diffrn_measurement_method '\w and \f scans'
_diffrn_radiation_monochromator graphite
_diffrn_radiation_source 'fine-focus sealed tube'
_diffrn_radiation_type MoK\a
_diffrn_radiation_wavelength 0.71073
_diffrn_reflns_av_R_equivalents 0.0465
_diffrn_reflns_av_sigmaI/netI 0.0863
_diffrn_reflns_limit_h_max 10
_diffrn_reflns_limit_h_min -10
_diffrn_reflns_limit_k_max 17
_diffrn_reflns_limit_k_min -16
_diffrn_reflns_limit_l_max 19
_diffrn_reflns_limit_l_min -19
_diffrn_reflns_number 20211
_diffrn_reflns_theta_full 25.00
_diffrn_reflns_theta_max 28.45
_diffrn_reflns_theta_min 1.41
_diffrn_standards_decay_% 0
_exptl_absorpt_coefficient_mu 0.790
_exptl_absorpt_correction_T_max 0.903
_exptl_absorpt_correction_T_min 0.761
_exptl_absorpt_correction_type multi-scan
_exptl_absorpt_process_details '(SADABS; Bruker, 1999)'
_exptl_crystal_colour blue
_exptl_crystal_density_diffrn 1.557
_exptl_crystal_density_method 'not measured'
_exptl_crystal_description rectangle
_exptl_crystal_F_000 738
_exptl_crystal_size_max 0.41
_exptl_crystal_size_mid 0.22
_exptl_crystal_size_min 0.20
_refine_diff_density_max 0.581
_refine_diff_density_min -0.605
_refine_ls_extinction_method none
_refine_ls_goodness_of_fit_ref 1.016
_refine_ls_hydrogen_treatment mixed
_refine_ls_matrix_type full
_refine_ls_number_parameters 459
_refine_ls_number_reflns 7222
_refine_ls_number_restraints 72
_refine_ls_restrained_S_all 1.015
_refine_ls_R_factor_all 0.1157
_refine_ls_R_factor_gt 0.0560
_refine_ls_shift/su_max 0.001
_refine_ls_shift/su_mean 0.000
_refine_ls_structure_factor_coef Fsqd
_refine_ls_weighting_details 'calc w = 1/[\s^2^(Fo^2^)+(0.0585P)^2^+1.7736P] where P=(Fo^2^+2Fc^2^)/3'
_refine_ls_weighting_scheme calc
_refine_ls_wR_factor_gt 0.1203
_refine_ls_wR_factor_ref 0.1493
_reflns_number_gt 4381
_reflns_number_total 7222
_reflns_threshold_expression I>2\s(I)
_cod_data_source_file fg3196.cif
_cod_data_source_block II
_cod_original_cell_volume 1552.7(5)
_cod_original_sg_symbol_H-M P-1
_cod_database_code 2017883
_cod_database_fobs_code 2017883

loop_
_symmetry_equiv_pos_as_xyz
'x, y, z'
'-x, -y, -z'

loop_
_atom_site_type_symbol
_atom_site_label
_atom_site_fract_x
_atom_site_fract_y
_atom_site_fract_z
_atom_site_U_iso_or_equiv
_atom_site_adp_type
_atom_site_calc_flag
_atom_site_refinement_flags
_atom_site_occupancy
_atom_site_disorder_assembly
_atom_site_disorder_group
C C1 0.2125(6) -0.4025(3) 1.0440(3) 0.0451(11) Uani d . 1 . .
H H1 0.2896 -0.4245 1.0857 0.054 Uiso calc R 1 . .
C C2 0.0462(6) -0.3990(3) 1.0728(3) 0.0496(13) Uani d . 1 . .
H H2 0.0094 -0.4202 1.1339 0.060 Uiso calc R 1 . .
C C3 -0.0622(6) -0.3650(3) 1.0125(4) 0.0545(13) Uani d . 1 . .
H H3 -0.1747 -0.3625 1.0321 0.065 Uiso calc R 1 . .
C C4 -0.0113(6) -0.3346(3) 0.9246(4) 0.0538(13) Uani d . 1 . .
H H4 -0.0877 -0.3093 0.8836 0.065 Uiso calc R 1 . .
C C5 0.1493(6) -0.3406(3) 0.8956(3) 0.0456(11) Uani d . 1 . .
H H5 0.1839 -0.3217 0.8336 0.055 Uiso calc R 1 . .
C C6 0.2623(5) -0.3736(3) 0.9547(3) 0.0370(10) Uani d . 1 . .
C C7 0.4385(5) -0.3826(3) 0.9208(3) 0.0486(12) Uani d . 1 . .
H H7A 0.4982 -0.4218 0.9673 0.058 Uiso calc R 1 . .
H H7B 0.4515 -0.4218 0.8628 0.058 Uiso calc R 1 . .
C C8 0.5606(5) -0.2193(3) 0.9661(3) 0.0348(9) Uani d . 1 . .
H H8 0.5567 -0.2300 1.0312 0.042 Uiso calc R 1 . .
C C9 0.6202(5) -0.1377(3) 0.9154(2) 0.0287(8) Uani d . 1 . .
C C10 0.7024(5) -0.0454(3) 0.9351(2) 0.0274(8) Uani d . 1 . .
C C11 0.7415(5) -0.0146(3) 1.0194(2) 0.0347(9) Uani d . 1 . .
H H11 0.7113 -0.0537 1.0740 0.042 Uiso calc R 1 . .
C C12 0.8254(5) 0.0740(3) 1.0233(3) 0.0390(10) Uani d . 1 . .
H H12 0.8523 0.0972 1.0813 0.047 Uiso calc R 1 . .
C C13 0.8707(5) 0.1295(3) 0.9436(2) 0.0325(9) Uani d . 1 . .
H H13 0.9298 0.1904 0.9456 0.039 Uiso calc R 1 . .
C C14 0.8279(4) 0.0942(2) 0.8607(2) 0.0265(8) Uani d . 1 . .
C C15 0.8597(5) 0.1407(3) 0.7699(2) 0.0281(8) Uani d . 1 . .
C C16 0.9374(5) 0.2249(3) 0.7344(3) 0.0339(9) Uani d . 1 . .
H H16 0.9951 0.2722 0.7665 0.041 Uiso calc R 1 . .
C C17 0.9679(4) 0.30328(16) 0.57307(14) 0.0449(11) Uani d . 1 . .
C C18 0.9318(4) 0.40708(16) 0.60536(14) 0.045(4) Uani d PRU 0.50 A 1
C C19 0.7710(4) 0.44294(16) 0.61746(14) 0.056(3) Uani d PRU 0.50 A 1
H H19 0.6870 0.3988 0.6060 0.068 Uiso calc PR 0.50 A 1
C C20 0.7330(4) 0.54333(16) 0.64632(14) 0.081(4) Uani d PRU 0.50 A 1
H H20 0.6231 0.5678 0.6546 0.097 Uiso calc PR 0.50 A 1
C C21 0.8559(4) 0.60786(16) 0.66308(14) 0.057(3) Uani d PRU 0.50 A 1
H H21 0.8299 0.6765 0.6828 0.069 Uiso calc PR 0.50 A 1
C C22 1.0167(4) 0.57201(16) 0.65098(14) 0.066(3) Uani d PRU 0.50 A 1
H H22 1.1007 0.6161 0.6624 0.079 Uiso calc PR 0.50 A 1
C C23 1.0547(4) 0.47162(16) 0.62212(14) 0.058(3) Uani d PRU 0.50 A 1
H H23 1.1646 0.4471 0.6139 0.070 Uiso calc PR 0.50 A 1
C C18' 0.9013(4) 0.40917(16) 0.59899(14) 0.026(3) Uani d PRU 0.50 A 2
C C19' 0.7372(4) 0.43403(16) 0.59558(14) 0.073(4) Uani d PRU 0.50 A 2
H H19' 0.6678 0.3843 0.5759 0.088 Uiso calc PR 0.50 A 2
C C20' 0.6747(4) 0.53162(16) 0.62105(14) 0.095(5) Uani d PRU 0.50 A 2
H H20' 0.5626 0.5486 0.6187 0.114 Uiso calc PR 0.50 A 2
C C21' 0.7763(4) 0.60434(16) 0.64991(14) 0.067(4) Uani d PRU 0.50 A 2
H H21' 0.7336 0.6710 0.6673 0.081 Uiso calc PR 0.50 A 2
C C22' 0.9404(4) 0.57948(16) 0.65331(14) 0.040(2) Uani d PRU 0.50 A 2
H H22' 1.0099 0.6292 0.6730 0.048 Uiso calc PR 0.50 A 2
C C23' 1.0029(4) 0.48190(16) 0.62785(14) 0.033(2) Uani d PRU 0.50 A 2
H H23' 1.1151 0.4649 0.6302 0.040 Uiso calc PR 0.50 A 2
C C24 0.5110(5) -0.1468(3) 0.6131(3) 0.0365(9) Uani d . 1 . .
H H24 0.4443 -0.1611 0.6683 0.044 Uiso calc R 1 . .
C C25 0.4712(6) -0.1857(3) 0.5320(3) 0.0473(11) Uani d . 1 . .
H H25 0.3785 -0.2259 0.5310 0.057 Uiso calc R 1 . .
C C26 0.5659(6) -0.1660(3) 0.4530(3) 0.0462(11) Uani d . 1 . .
H H26 0.5407 -0.1923 0.3958 0.055 Uiso calc R 1 . .
C C27 0.6988(5) -0.1074(3) 0.4570(3) 0.0407(10) Uani d . 1 . .
H H27 0.7673 -0.0930 0.4026 0.049 Uiso calc R 1 . .
C C28 0.7314(5) -0.0702(3) 0.5404(2) 0.0334(9) Uani d . 1 . .
H H28 0.8228 -0.0291 0.5427 0.040 Uiso calc R 1 . .
B B1 0.3973(7) 0.3176(4) 0.7870(3) 0.0420(12) Uani d . 1 . .
B B2 1.0833(6) -0.1243(3) 0.6993(3) 0.0386(11) Uani d . 1 . .
N N1 0.5089(4) -0.2807(2) 0.9039(2) 0.0357(8) Uani d . 1 . .
N N2 0.5307(4) -0.2428(2) 0.8176(2) 0.0359(8) Uani d . 1 . .
N N3 0.5984(4) -0.1545(2) 0.8252(2) 0.0284(7) Uani d . 1 A .
N N4 0.7967(4) 0.0952(2) 0.69900(19) 0.0287(7) Uani d . 1 A .
N N5 0.8299(4) 0.1473(2) 0.6220(2) 0.0320(7) Uani d . 1 . .
N N6 0.9146(4) 0.2263(2) 0.6443(2) 0.0343(8) Uani d . 1 A .
N N7 0.7433(4) 0.0090(2) 0.85778(19) 0.0255(7) Uani d . 1 A .
N N8 0.6393(4) -0.0895(2) 0.6183(2) 0.0295(7) Uani d . 1 A .
O O1 0.4330(4) 0.0437(3) 0.7635(2) 0.0408(7) Uani d . 1 A .
F F1 0.2933(5) 0.2436(3) 0.8215(3) 0.1203(16) Uani d . 1 . .
F F2 0.3308(9) 0.3650(4) 0.7207(4) 0.199(3) Uani d . 1 . .
F F3 0.4230(4) 0.38174(19) 0.85615(18) 0.0657(8) Uani d . 1 . .
F F4 0.5311(4) 0.2672(3) 0.7544(3) 0.1206(16) Uani d . 1 . .
F F5 1.1758(4) -0.2133(2) 0.6892(3) 0.0993(13) Uani d . 1 . .
F F6 1.0747(4) -0.0803(3) 0.6143(2) 0.0928(11) Uani d . 1 . .
F F7 0.9336(3) -0.14432(19) 0.74031(19) 0.0552(7) Uani d . 1 . .
F F8 1.1567(4) -0.0579(3) 0.7512(2) 0.0932(12) Uani d . 1 . .
Cu Cu1 0.68168(6) -0.03638(3) 0.73765(3) 0.02770(15) Uani d . 1 . .
H H17A 1.0849 0.2932 0.5560 0.054 Uiso d P 0.50 . .
H H17B 0.9105 0.2938 0.5168 0.054 Uiso d P 0.50 . .
H H17C 0.9284 0.2854 0.5131 0.054 Uiso d P 0.50 . .
H H17D 1.0868 0.3029 0.5652 0.054 Uiso d P 0.50 . .
H H1A 0.346(6) 0.024(3) 0.753(3) 0.042(14) Uiso d . 1 . .
H H2A 0.420(5) 0.104(4) 0.765(3) 0.043(14) Uiso d . 1 . .

loop_
_atom_site_aniso_label
_atom_site_aniso_U_11
_atom_site_aniso_U_22
_atom_site_aniso_U_33
_atom_site_aniso_U_12
_atom_site_aniso_U_13
_atom_site_aniso_U_23
C1 0.061(3) 0.0231(19) 0.051(3) -0.012(2) 0.002(2) 0.0006(17)
C2 0.065(3) 0.0242(19) 0.056(3) -0.018(2) 0.022(3) -0.0136(19)
C3 0.038(3) 0.040(2) 0.084(4) -0.014(2) 0.012(3) -0.024(2)
C4 0.044(3) 0.048(3) 0.072(4) -0.006(2) -0.008(3) -0.020(2)
C5 0.049(3) 0.036(2) 0.051(3) -0.006(2) -0.001(2) -0.0086(19)
C6 0.038(3) 0.0210(17) 0.050(2) -0.0068(17) 0.007(2) -0.0028(16)
C7 0.049(3) 0.0179(18) 0.077(3) -0.0043(19) 0.009(2) 0.0090(19)
C8 0.038(3) 0.0266(18) 0.036(2) 0.0025(17) 0.0073(18) 0.0088(16)
C9 0.029(2) 0.0277(18) 0.0277(19) -0.0007(16) 0.0036(16) 0.0055(14)
C10 0.030(2) 0.0255(17) 0.0249(18) 0.0031(16) 0.0028(16) 0.0014(14)
C11 0.042(3) 0.037(2) 0.0235(19) 0.0019(18) -0.0002(17) 0.0078(16)
C12 0.058(3) 0.035(2) 0.0244(19) 0.000(2) -0.0081(19) -0.0048(16)
C13 0.043(3) 0.0245(18) 0.031(2) -0.0008(17) -0.0097(18) -0.0035(15)
C14 0.030(2) 0.0223(17) 0.0273(18) -0.0002(15) -0.0020(16) 0.0017(14)
C15 0.033(2) 0.0254(17) 0.0269(18) -0.0049(16) -0.0046(16) -0.0005(14)
C16 0.041(3) 0.0289(19) 0.032(2) -0.0090(18) -0.0023(18) -0.0008(15)
C17 0.061(3) 0.032(2) 0.038(2) -0.006(2) 0.013(2) 0.0098(17)
C18 0.053(6) 0.044(7) 0.038(6) -0.008(5) -0.005(5) 0.010(5)
C19 0.056(6) 0.051(6) 0.063(6) -0.011(5) -0.009(5) -0.004(5)
C20 0.075(8) 0.078(7) 0.085(7) 0.018(6) 0.002(6) -0.005(6)
C21 0.069(8) 0.044(6) 0.056(6) 0.013(5) 0.005(6) 0.001(5)
C22 0.077(8) 0.057(6) 0.066(6) -0.027(5) -0.009(5) 0.004(5)
C23 0.064(6) 0.058(6) 0.055(6) -0.012(5) -0.017(5) 0.006(5)
C18' 0.024(4) 0.024(5) 0.029(5) 0.000(4) 0.002(4) 0.009(4)
C19' 0.062(7) 0.071(7) 0.087(7) 0.002(6) -0.015(6) -0.009(6)
C20' 0.075(8) 0.094(8) 0.114(8) 0.030(6) -0.010(7) -0.003(7)
C21' 0.076(8) 0.051(6) 0.072(7) 0.000(5) 0.006(6) -0.006(5)
C22' 0.048(6) 0.028(4) 0.042(5) -0.003(4) 0.007(4) 0.003(4)
C23' 0.036(5) 0.031(4) 0.032(5) -0.003(4) -0.002(3) 0.009(4)
C24 0.040(3) 0.038(2) 0.030(2) -0.0071(19) 0.0019(18) -0.0065(16)
C25 0.052(3) 0.055(3) 0.038(2) -0.021(2) -0.009(2) -0.008(2)
C26 0.060(3) 0.046(2) 0.034(2) -0.003(2) -0.012(2) -0.0085(19)
C27 0.053(3) 0.044(2) 0.024(2) -0.003(2) 0.0008(19) -0.0008(17)
C28 0.036(2) 0.037(2) 0.0264(19) -0.0043(18) -0.0002(17) -0.0010(16)
B1 0.051(3) 0.042(3) 0.035(3) 0.001(3) -0.008(2) -0.009(2)
B2 0.032(3) 0.034(2) 0.049(3) -0.003(2) -0.005(2) 0.002(2)
N1 0.030(2) 0.0236(15) 0.051(2) -0.0036(14) 0.0058(16) 0.0076(14)
N2 0.033(2) 0.0278(16) 0.046(2) -0.0088(14) 0.0043(16) 0.0021(14)
N3 0.0257(18) 0.0242(14) 0.0348(17) -0.0054(13) 0.0021(14) 0.0006(12)
N4 0.040(2) 0.0233(14) 0.0230(15) -0.0066(14) -0.0001(14) 0.0019(12)
N5 0.043(2) 0.0266(15) 0.0254(16) -0.0076(14) 0.0012(14) 0.0040(12)
N6 0.045(2) 0.0244(15) 0.0325(17) -0.0092(15) 0.0034(15) 0.0014(13)
N7 0.0299(18) 0.0228(14) 0.0232(15) -0.0042(13) 0.0009(13) 0.0028(11)
N8 0.0339(19) 0.0262(15) 0.0286(16) -0.0047(14) -0.0014(14) -0.0025(12)
O1 0.042(2) 0.0348(18) 0.0448(18) -0.0023(16) -0.0012(15) -0.0022(13)
F1 0.122(3) 0.100(3) 0.138(3) -0.058(3) 0.033(3) -0.068(3)
F2 0.320(8) 0.156(4) 0.136(4) 0.070(5) -0.147(5) 0.000(3)
F3 0.086(2) 0.0537(15) 0.0581(17) -0.0272(15) 0.0086(15) -0.0222(13)
F4 0.066(2) 0.112(3) 0.183(4) 0.011(2) 0.007(3) -0.086(3)
F5 0.053(2) 0.0559(18) 0.178(4) 0.0029(16) 0.037(2) 0.023(2)
F6 0.072(2) 0.154(3) 0.0539(19) -0.018(2) -0.0130(16) 0.034(2)
F7 0.0350(15) 0.0541(15) 0.0735(18) -0.0039(12) 0.0101(13) 0.0048(13)
F8 0.082(2) 0.139(3) 0.064(2) -0.060(2) 0.0057(17) -0.037(2)
Cu1 0.0349(3) 0.0258(2) 0.0229(2) -0.01012(19) -0.00085(19) -0.00054(16)

loop_
_atom_type_symbol
_atom_type_description
_atom_type_scat_dispersion_real
_atom_type_scat_dispersion_imag
_atom_type_scat_source
C C 0.0033 0.0016 'International Tables Vol C Tables 4.2.6.8 and 6.1.1.4'
H H 0.0000 0.0000 'International Tables Vol C Tables 4.2.6.8 and 6.1.1.4'
B B 0.0013 0.0007 'International Tables Vol C Tables 4.2.6.8 and 6.1.1.4'
N N 0.0061 0.0033 'International Tables Vol C Tables 4.2.6.8 and 6.1.1.4'
O O 0.0106 0.0060 'International Tables Vol C Tables 4.2.6.8 and 6.1.1.4'
F F 0.0171 0.0103 'International Tables Vol C Tables 4.2.6.8 and 6.1.1.4'
Cu Cu 0.3201 1.2651 'International Tables Vol C Tables 4.2.6.8 and 6.1.1.4'

loop_
_geom_angle_atom_site_label_1
_geom_angle_atom_site_label_2
_geom_angle_atom_site_label_3
_geom_angle_site_symmetry_1
_geom_angle_site_symmetry_3
_geom_angle
_geom_angle_publ_flag
C6 C1 C2 . . 119.1(4) ?
C6 C1 H1 . . 120.5 ?
C2 C1 H1 . . 120.5 ?
C3 C2 C1 . . 119.6(4) ?
C3 C2 H2 . . 120.2 ?
C1 C2 H2 . . 120.2 ?
C4 C3 C2 . . 120.8(5) ?
C4 C3 H3 . . 119.6 ?
C2 C3 H3 . . 119.6 ?
C5 C4 C3 . . 119.7(5) ?
C5 C4 H4 . . 120.1 ?
C3 C4 H4 . . 120.1 ?
C4 C5 C6 . . 121.1(4) ?
C4 C5 H5 . . 119.5 ?
C6 C5 H5 . . 119.5 ?
C1 C6 C5 . . 119.6(4) ?
C1 C6 C7 . . 119.9(4) ?
C5 C6 C7 . . 120.4(4) ?
N1 C7 C6 . . 112.1(3) ?
N1 C7 H7A . . 109.2 ?
C6 C7 H7A . . 109.2 ?
N1 C7 H7B . . 109.2 ?
C6 C7 H7B . . 109.2 ?
H7A C7 H7B . . 107.9 ?
N1 C8 C9 . . 104.4(3) ?
N1 C8 H8 . . 127.8 ?
C9 C8 H8 . . 127.8 ?
C8 C9 N3 . . 107.4(3) ?
C8 C9 C10 . . 135.4(4) ?
N3 C9 C10 . . 117.2(3) ?
N7 C10 C11 . . 121.4(3) ?
N7 C10 C9 . . 111.3(3) ?
C11 C10 C9 . . 127.2(3) ?
C10 C11 C12 . . 118.5(3) ?
C10 C11 H11 . . 120.7 ?
C12 C11 H11 . . 120.7 ?
C11 C12 C13 . . 120.4(3) ?
C11 C12 H12 . . 119.8 ?
C13 C12 H12 . . 119.8 ?
C12 C13 C14 . . 118.1(3) ?
C12 C13 H13 . . 120.9 ?
C14 C13 H13 . . 120.9 ?
N7 C14 C13 . . 121.0(3) ?
N7 C14 C15 . . 111.5(3) ?
C13 C14 C15 . . 127.4(3) ?
N4 C15 C16 . . 107.4(3) ?
N4 C15 C14 . . 116.9(3) ?
C16 C15 C14 . . 135.7(3) ?
N6 C16 C15 . . 104.6(3) ?
N6 C16 H16 . . 127.7 ?
C15 C16 H16 . . 127.7 ?
C18 C17 N6 . . 110.98(15) ?
C18 C17 C18' . . 10.6 ?
N6 C17 C18' . . 110.66(16) ?
C18 C17 H17A . . 109.78(13) ?
N6 C17 H17A . . 109.9(3) ?
C18' C17 H17A . . 118.65(13) ?
C18 C17 H17B . . 108.71(14) ?
N6 C17 H17B . . 109.2(2) ?
C18' C17 H17B . . 99.46(15) ?
H17A C17 H17B . . 108.2(2) ?
C18 C17 H17C . . 117.45(14) ?
N6 C17 H17C . . 109.3(2) ?
C18' C17 H17C . . 108.78(15) ?
H17A C17 H17C . . 98.6(2) ?
H17B C17 H17C . . 10.67(3) ?
C18 C17 H17D . . 100.29(13) ?
N6 C17 H17D . . 110.0(3) ?
C18' C17 H17D . . 109.73(13) ?
H17A C17 H17D . . 10.88(4) ?
H17B C17 H17D . . 117.3(2) ?
H17C C17 H17D . . 108.3(2) ?
C19 C18 C23 . . 120.0 ?
C19 C18 C17 . . 118.8 ?
C23 C18 C17 . . 121.2 ?
C20 C19 C18 . . 120.0 ?
C20 C19 H19 . . 120.0 ?
C18 C19 H19 . . 120.0 ?
C21 C20 C19 . . 120.0 ?
C21 C20 H20 . . 120.0 ?
C19 C20 H20 . . 120.0 ?
C20 C21 C22 . . 120.0 ?
C20 C21 H21 . . 120.0 ?
C22 C21 H21 . . 120.0 ?
C23 C22 C21 . . 120.0 ?
C23 C22 H22 . . 120.0 ?
C21 C22 H22 . . 120.0 ?
C22 C23 C18 . . 120.0 ?
C22 C23 H23 . . 120.0 ?
C18 C23 H23 . . 120.0 ?
C19' C18' C23' . . 120.0 ?
C19' C18' C17 . . 119.9 ?
C23' C18' C17 . . 120.1 ?
C18' C19' C20' . . 120.0 ?
C18' C19' H19' . . 120.0 ?
C20' C19' H19' . . 120.0 ?
C21' C20' C19' . . 120.0 ?
C21' C20' H20' . . 120.0 ?
C19' C20' H20' . . 120.0 ?
C20' C21' C22' . . 120.0 ?
C20' C21' H21' . . 120.0 ?
C22' C21' H21' . . 120.0 ?
C21' C22' C23' . . 120.0 ?
C21' C22' H22' . . 120.0 ?
C23' C22' H22' . . 120.0 ?
C22' C23' C18' . . 120.0 ?
C22' C23' H23' . . 120.0 ?
C18' C23' H23' . . 120.0 ?
N8 C24 C25 . . 122.9(4) ?
N8 C24 H24 . . 118.6 ?
C25 C24 H24 . . 118.6 ?
C26 C25 C24 . . 119.0(4) ?
C26 C25 H25 . . 120.5 ?
C24 C25 H25 . . 120.5 ?
C25 C26 C27 . . 118.9(4) ?
C25 C26 H26 . . 120.5 ?
C27 C26 H26 . . 120.5 ?
C28 C27 C26 . . 119.2(4) ?
C28 C27 H27 . . 120.4 ?
C26 C27 H27 . . 120.4 ?
N8 C28 C27 . . 122.2(4) ?
N8 C28 H28 . . 118.9 ?
C27 C28 H28 . . 118.9 ?
F2 B1 F4 . . 109.9(5) ?
F2 B1 F3 . . 112.4(5) ?
F4 B1 F3 . . 112.3(4) ?
F2 B1 F1 . . 106.9(6) ?
F4 B1 F1 . . 106.1(4) ?
F3 B1 F1 . . 108.9(4) ?
F6 B2 F8 . . 107.8(4) ?
F6 B2 F5 . . 107.7(4) ?
F8 B2 F5 . . 109.6(4) ?
F6 B2 F7 . . 111.4(4) ?
F8 B2 F7 . . 110.0(4) ?
F5 B2 F7 . . 110.3(4) ?
C8 N1 N2 . . 113.0(3) ?
C8 N1 C7 . . 127.4(3) ?
N2 N1 C7 . . 119.6(3) ?
N3 N2 N1 . . 104.9(3) ?
N2 N3 C9 . . 110.3(3) ?
N2 N3 Cu1 . . 137.1(2) ?
C9 N3 Cu1 . . 112.6(2) ?
N5 N4 C15 . . 110.2(3) ?
N5 N4 Cu1 . . 136.4(2) ?
C15 N4 Cu1 . . 113.3(2) ?
N4 N5 N6 . . 105.7(3) ?
N5 N6 C16 . . 112.1(3) ?
N5 N6 C17 . . 119.9(3) ?
C16 N6 C17 . . 127.9(3) ?
C10 N7 C14 . . 120.5(3) ?
C10 N7 Cu1 . . 120.3(2) ?
C14 N7 Cu1 . . 119.2(2) ?
C28 N8 C24 . . 117.8(3) ?
C28 N8 Cu1 . . 123.1(3) ?
C24 N8 Cu1 . . 119.1(2) ?
Cu1 O1 H1A . . 129(3) ?
Cu1 O1 H2A . . 122(3) ?
H1A O1 H2A . . 104(5) ?
N8 Cu1 N7 . . 174.61(13) ?
N8 Cu1 N4 . . 101.53(12) ?
N7 Cu1 N4 . . 78.94(11) ?
N8 Cu1 N3 . . 100.68(12) ?
N7 Cu1 N3 . . 78.54(11) ?
N4 Cu1 N3 . . 157.37(12) ?
N8 Cu1 O1 . . 94.26(13) ?
N7 Cu1 O1 . . 91.04(12) ?
N4 Cu1 O1 . . 94.82(13) ?
N3 Cu1 O1 . . 87.75(12) ?

loop_
_geom_bond_atom_site_label_1
_geom_bond_atom_site_label_2
_geom_bond_site_symmetry_2
_geom_bond_distance
_geom_bond_publ_flag
C1 C6 . 1.373(6) ?
C1 C2 . 1.405(6) ?
C1 H1 . 0.9500 ?
C2 C3 . 1.363(7) ?
C2 H2 . 0.9500 ?
C3 C4 . 1.362(7) ?
C3 H3 . 0.9500 ?
C4 C5 . 1.359(6) ?
C4 H4 . 0.9500 ?
C5 C6 . 1.374(6) ?
C5 H5 . 0.9500 ?
C6 C7 . 1.500(6) ?
C7 N1 . 1.474(4) ?
C7 H7A . 0.9900 ?
C7 H7B . 0.9900 ?
C8 N1 . 1.331(5) ?
C8 C9 . 1.359(5) ?
C8 H8 . 0.9500 ?
C9 N3 . 1.363(5) ?
C9 C10 . 1.451(5) ?
C10 N7 . 1.335(4) ?
C10 C11 . 1.368(5) ?
C11 C12 . 1.376(5) ?
C11 H11 . 0.9500 ?
C12 C13 . 1.379(5) ?
C12 H12 . 0.9500 ?
C13 C14 . 1.380(5) ?
C13 H13 . 0.9500 ?
C14 N7 . 1.338(4) ?
C14 C15 . 1.443(5) ?
C15 N4 . 1.355(4) ?
C15 C16 . 1.359(5) ?
C16 N6 . 1.339(5) ?
C16 H16 . 0.9500 ?
C17 C18 . 1.4446 ?
C17 N6 . 1.472(3) ?
C17 C18' . 1.4990 ?
C17 H17A . 0.983(3) ?
C17 H17B . 0.995(3) ?
C17 H17C . 0.994(3) ?
C17 H17D . 0.983(3) ?
C18 C19 . 1.3900 ?
C18 C23 . 1.3900 ?
C19 C20 . 1.3900 ?
C19 H19 . 0.9500 ?
C20 C21 . 1.3900 ?
C20 H20 . 0.9500 ?
C21 C22 . 1.3900 ?
C21 H21 . 0.9500 ?
C22 C23 . 1.3900 ?
C22 H22 . 0.9500 ?
C23 H23 . 0.9500 ?
C18' C19' . 1.3900 ?
C18' C23' . 1.3900 ?
C19' C20' . 1.3900 ?
C19' H19' . 0.9500 ?
C20' C21' . 1.3900 ?
C20' H20' . 0.9500 ?
C21' C22' . 1.3900 ?
C21' H21' . 0.9500 ?
C22' C23' . 1.3900 ?
C22' H22' . 0.9500 ?
C23' H23' . 0.9500 ?
C24 N8 . 1.335(5) ?
C24 C25 . 1.366(5) ?
C24 H24 . 0.9500 ?
C25 C26 . 1.356(6) ?
C25 H25 . 0.9500 ?
C26 C27 . 1.374(6) ?
C26 H26 . 0.9500 ?
C27 C28 . 1.369(5) ?
C27 H27 . 0.9500 ?
C28 N8 . 1.331(5) ?
C28 H28 . 0.9500 ?
B1 F2 . 1.282(6) ?
B1 F4 . 1.317(6) ?
B1 F3 . 1.357(5) ?
B1 F1 . 1.375(6) ?
B2 F6 . 1.353(6) ?
B2 F8 . 1.358(5) ?
B2 F5 . 1.359(6) ?
B2 F7 . 1.361(5) ?
N1 N2 . 1.335(4) ?
N2 N3 . 1.309(4) ?
N3 Cu1 . 2.067(3) ?
N4 N5 . 1.305(4) ?
N4 Cu1 . 2.034(3) ?
N5 N6 . 1.330(4) ?
N7 Cu1 . 1.973(3) ?
N8 Cu1 . 1.948(3) ?
O1 Cu1 . 2.271(3) ?
O1 H1A . 0.81(5) ?
O1 H2A . 0.78(5) ?
F7 CU1 . 2.464(4) ?

loop_
_geom_hbond_atom_site_label_D
_geom_hbond_atom_site_label_H
_geom_hbond_atom_site_label_A
_geom_hbond_site_symmetry_A
_geom_hbond_distance_DH
_geom_hbond_distance_HA
_geom_hbond_distance_DA
_geom_hbond_angle_DHA
O1 H2A F4 . 0.79(5) 2.34(5) 3.040(5) 150(4)
O1 H2A F1 . 0.79(5) 2.19(5) 2.901(5) 150(4)
O1 H1A F8 1_455 0.81(5) 1.94(5) 2.718(5) 162(4)
C5 H5 F5 1_455 0.95 2.50 3.379(6) 154
C24 H24 F5 1_455 0.95 2.35 3.051(5) 130
C22 H22 F5 1_565 0.95 2.37 3.213(4) 147
C11 H11 O1 2_657 0.95 2.55 3.366(4) 144
C13 H13 Cg 2_657 0.95 2.546 3.331(4) 140

loop_
_geom_torsion_atom_site_label_1
_geom_torsion_atom_site_label_2
_geom_torsion_atom_site_label_3
_geom_torsion_atom_site_label_4
_geom_torsion_site_symmetry_1
_geom_torsion_site_symmetry_2
_geom_torsion_site_symmetry_3
_geom_torsion_site_symmetry_4
_geom_torsion
_geom_torsion_publ_flag
C6 C1 C2 C3 . . . . -1.4(5) ?
C1 C2 C3 C4 . . . . 0.2(6) ?
C2 C3 C4 C5 . . . . 1.7(6) ?
C3 C4 C5 C6 . . . . -2.3(6) ?
C2 C1 C6 C5 . . . . 0.9(5) ?
C2 C1 C6 C7 . . . . -176.4(3) ?
C4 C5 C6 C1 . . . . 1.0(6) ?
C4 C5 C6 C7 . . . . 178.3(4) ?
C1 C6 C7 N1 . . . . -111.1(4) ?
C5 C6 C7 N1 . . . . 71.6(5) ?
N1 C8 C9 N3 . . . . 0.9(4) ?
N1 C8 C9 C10 . . . . -176.1(4) ?
C8 C9 C10 N7 . . . . 176.9(4) ?
N3 C9 C10 N7 . . . . 0.1(5) ?
C8 C9 C10 C11 . . . . -1.1(7) ?
N3 C9 C10 C11 . . . . -177.9(4) ?
N7 C10 C11 C12 . . . . -0.3(6) ?
C9 C10 C11 C12 . . . . 177.6(4) ?
C10 C11 C12 C13 . . . . -0.9(6) ?
C11 C12 C13 C14 . . . . 0.7(6) ?
C12 C13 C14 N7 . . . . 0.6(6) ?
C12 C13 C14 C15 . . . . 178.7(4) ?
N7 C14 C15 N4 . . . . 2.2(5) ?
C13 C14 C15 N4 . . . . -176.0(4) ?
N7 C14 C15 C16 . . . . -179.9(4) ?
C13 C14 C15 C16 . . . . 1.8(7) ?
N4 C15 C16 N6 . . . . 1.0(4) ?
C14 C15 C16 N6 . . . . -177.0(4) ?
N6 C17 C18 C19 . . . . -69.4(2) ?
C18' C17 C18 C19 . . . . 20.8 ?
N6 C17 C18 C23 . . . . 112.1(2) ?
C18' C17 C18 C23 . . . . -157.6 ?
C23 C18 C19 C20 . . . . 0.0 ?
C17 C18 C19 C20 . . . . -178.5 ?
C18 C19 C20 C21 . . . . 0.0 ?
C19 C20 C21 C22 . . . . 0.0 ?
C20 C21 C22 C23 . . . . 0.0 ?
C21 C22 C23 C18 . . . . 0.0 ?
C19 C18 C23 C22 . . . . 0.0 ?
C17 C18 C23 C22 . . . . 178.4 ?
C18 C17 C18' C19' . . . . -165.2 ?
N6 C17 C18' C19' . . . . -71.4(2) ?
C18 C17 C18' C23' . . . . 13.7 ?
N6 C17 C18' C23' . . . . 107.5(2) ?
C23' C18' C19' C20' . . . . 0.0 ?
C17 C18' C19' C20' . . . . 178.9 ?
C18' C19' C20' C21' . . . . 0.0 ?
C19' C20' C21' C22' . . . . 0.0 ?
C20' C21' C22' C23' . . . . 0.0 ?
C21' C22' C23' C18' . . . . 0.0 ?
C19' C18' C23' C22' . . . . 0.0 ?
C17 C18' C23' C22' . . . . -178.9 ?
N8 C24 C25 C26 . . . . 0.3(7) ?
C24 C25 C26 C27 . . . . -0.1(7) ?
C25 C26 C27 C28 . . . . -0.4(6) ?
C26 C27 C28 N8 . . . . 0.7(6) ?
C9 C8 N1 N2 . . . . -0.6(4) ?
C9 C8 N1 C7 . . . . 177.5(4) ?
C6 C7 N1 C8 . . . . 81.2(5) ?
C6 C7 N1 N2 . . . . -100.9(4) ?
C8 N1 N2 N3 . . . . 0.0(4) ?
C7 N1 N2 N3 . . . . -178.2(3) ?
N1 N2 N3 C9 . . . . 0.6(4) ?
N1 N2 N3 Cu1 . . . . 179.8(3) ?
C8 C9 N3 N2 . . . . -1.0(4) ?
C10 C9 N3 N2 . . . . 176.7(3) ?
C8 C9 N3 Cu1 . . . . 179.6(2) ?
C10 C9 N3 Cu1 . . . . -2.7(4) ?
C16 C15 N4 N5 . . . . -0.7(4) ?
C14 C15 N4 N5 . . . . 177.7(3) ?
C16 C15 N4 Cu1 . . . . 177.9(3) ?
C14 C15 N4 Cu1 . . . . -3.7(4) ?
C15 N4 N5 N6 . . . . 0.1(4) ?
Cu1 N4 N5 N6 . . . . -178.0(3) ?
N4 N5 N6 C16 . . . . 0.6(4) ?
N4 N5 N6 C17 . . . . -178.1(3) ?
C15 C16 N6 N5 . . . . -1.0(4) ?
C15 C16 N6 C17 . . . . 177.6(3) ?
C18 C17 N6 N5 . . . . 132.4(3) ?
C18' C17 N6 N5 . . . . 121.0(3) ?
C18 C17 N6 C16 . . . . -46.2(4) ?
C18' C17 N6 C16 . . . . -57.5(4) ?
C11 C10 N7 C14 . . . . 1.7(5) ?
C9 C10 N7 C14 . . . . -176.5(3) ?
C11 C10 N7 Cu1 . . . . -179.0(3) ?
C9 C10 N7 Cu1 . . . . 2.9(4) ?
C13 C14 N7 C10 . . . . -1.9(5) ?
C15 C14 N7 C10 . . . . 179.8(3) ?
C13 C14 N7 Cu1 . . . . 178.8(3) ?
C15 C14 N7 Cu1 . . . . 0.4(4) ?
C27 C28 N8 C24 . . . . -0.5(6) ?
C27 C28 N8 Cu1 . . . . -179.4(3) ?
C25 C24 N8 C28 . . . . 0.0(6) ?
C25 C24 N8 Cu1 . . . . 179.0(3) ?
C28 N8 Cu1 N7 . . . . -66.8(14) ?
C24 N8 Cu1 N7 . . . . 114.3(13) ?
C28 N8 Cu1 N4 . . . . 27.7(3) ?
C24 N8 Cu1 N4 . . . . -151.2(3) ?
C28 N8 Cu1 N3 . . . . -148.0(3) ?
C24 N8 Cu1 N3 . . . . 33.1(3) ?
C28 N8 Cu1 O1 . . . . 123.5(3) ?
C24 N8 Cu1 O1 . . . . -55.4(3) ?
C10 N7 Cu1 N8 . . . . -85.7(13) ?
C14 N7 Cu1 N8 . . . . 93.7(13) ?
C10 N7 Cu1 N4 . . . . 178.8(3) ?
C14 N7 Cu1 N4 . . . . -1.9(3) ?
C10 N7 Cu1 N3 . . . . -3.4(3) ?
C14 N7 Cu1 N3 . . . . 175.9(3) ?
C10 N7 Cu1 O1 . . . . 84.1(3) ?
C14 N7 Cu1 O1 . . . . -96.6(3) ?
N5 N4 Cu1 N8 . . . . 6.5(4) ?
C15 N4 Cu1 N8 . . . . -171.6(3) ?
N5 N4 Cu1 N7 . . . . -179.0(4) ?
C15 N4 Cu1 N7 . . . . 3.0(3) ?
N5 N4 Cu1 N3 . . . . 175.4(3) ?
C15 N4 Cu1 N3 . . . . -2.7(5) ?
N5 N4 Cu1 O1 . . . . -88.9(4) ?
C15 N4 Cu1 O1 . . . . 93.1(3) ?
N2 N3 Cu1 N8 . . . . -1.5(4) ?
C9 N3 Cu1 N8 . . . . 177.7(2) ?
N2 N3 Cu1 N7 . . . . -176.0(4) ?
C9 N3 Cu1 N7 . . . . 3.1(2) ?
N2 N3 Cu1 N4 . . . . -170.4(3) ?
C9 N3 Cu1 N4 . . . . 8.8(5) ?
N2 N3 Cu1 O1 . . . . 92.4(4) ?
C9 N3 Cu1 O1 . . . . -88.4(3) ?
